data_7716694
loop_
_publ_author_name
'Pradhan, Abinash'
'Rana, Rajanikanta'
'Rajaraman, Gopalan'
'Pradhan, Monalisa'
'Samal, Saroj L.'

_publ_section_title
;
 (C<sub>3</sub>H<sub>7</sub>NH<sub>3</sub>)<sub>4</sub>Bi<sub>1-<i>x</i></sub>Sb<sub><i>x</i></sub>I<sub>9</sub>:
 0D hybrid halide perovskite-like compounds with isolated triiodide units.
;
_journal_issue 32
_journal_name_full 'Dalton transactions (Cambridge, England : 2003)'
_journal_page_first 13628
_journal_page_last 13637
_journal_paper_doi 10.1039/d4dt01692k
_journal_volume 53
_journal_year 2024
_chemical_formula_moiety 'Bi0.268 I6 Sb0.732, I3, 4(C3 H10 N)'
_chemical_formula_sum 'C12 H40 Bi0.27 I9 N4 Sb0.73'
_chemical_formula_weight 1527.88
_space_group_crystal_system monoclinic
_space_group_IT_number 14
_space_group_name_Hall '-P 2ybc'
_space_group_name_H-M_alt 'P 1 21/c 1'
_atom_sites_solution_hydrogens geom
_atom_sites_solution_primary dual
_audit_creation_date 2023-12-23
_audit_creation_method
;
Olex2 1.5-alpha
(compiled 2021.06.29 svn.r12e2184c for OlexSys, GUI svn.r6374)
;
_audit_update_record
;
2024-02-22 deposited with the CCDC.	2024-07-19 downloaded from the CCDC.
;
_cell_angle_alpha 90
_cell_angle_beta 102.841(5)
_cell_angle_gamma 90
_cell_formula_units_Z 2
_cell_length_a 12.5786(6)
_cell_length_b 12.1093(6)
_cell_length_c 11.9152(6)
_cell_measurement_reflns_used 7190
_cell_measurement_temperature 293(2)
_cell_measurement_theta_max 27.0080
_cell_measurement_theta_min 2.3550
_cell_volume 1769.51(15)
_computing_cell_refinement 'CrysAlisPro 1.171.41.93a (Rigaku OD, 2020)'
_computing_data_collection 'CrysAlisPro 1.171.41.93a (Rigaku OD, 2020)'
_computing_data_reduction 'CrysAlisPro 1.171.41.93a (Rigaku OD, 2020)'
_computing_molecular_graphics 'Olex2 1.5-alpha (Dolomanov et al., 2009)'
_computing_publication_material 'Olex2 1.5-alpha (Dolomanov et al., 2009)'
_computing_structure_refinement 'SHELXL 2018/3 (Sheldrick, 2015)'
_computing_structure_solution 'SHELXT 2018/2 (Sheldrick, 2018)'
_diffrn_ambient_temperature 293(2)
_diffrn_detector 'Hybrid Pixel Array Detector'
_diffrn_detector_area_resol_mean 10.0000
_diffrn_measured_fraction_theta_full 1.000
_diffrn_measured_fraction_theta_max 0.945
_diffrn_measurement_details
;
List of Runs (angles in degrees, time in seconds):

  # Type    Start    End  Width  t~exp~   \w     \q     \k     \f   Frames
#--------------------------------------------------------------------------
  1  \w     72.00  98.00   0.50    3.53    --   10.00  82.00-150.00   52
  2  \w    -73.00 -11.00   0.50    3.53    --   10.00 -77.00  30.00  124
  3  \w     -8.00  19.00   0.50    3.53    --   10.00  57.00 150.00   54
  4  \w     58.00  93.00   0.50    3.53    --   10.00  57.00 150.00   70
  5  \w      0.00  28.00   0.50    3.53    --   10.00  38.00  60.00   56
  6  \w     68.00  99.00   0.50    3.53    --   10.00  38.00  60.00   62
  7  \w    -31.00  35.00   0.50    3.53    --   10.00 -77.00 120.00  132
  8  \w     -6.00  99.00   0.50    3.53    --   10.00  77.00 -90.00  210
  9  \w     50.00  75.00   0.50    3.53    --   10.00  77.00-150.00   50
 10  \w    -16.00  30.00   0.50    3.53    --   10.00  82.00-150.00   92
;
_diffrn_measurement_device 'four-circle diffractometer'
_diffrn_measurement_device_type 'XtaLAB Pro II AFC12 (RINC): Kappa single'
_diffrn_measurement_method '\w scans'
_diffrn_orient_matrix_type 'CrysAlisPro convention (1999,Acta A55,543-557)'
_diffrn_orient_matrix_UB_11 0.0133391000
_diffrn_orient_matrix_UB_12 -0.0488250000
_diffrn_orient_matrix_UB_13 0.0329873000
_diffrn_orient_matrix_UB_21 -0.0214383000
_diffrn_orient_matrix_UB_22 0.0234965000
_diffrn_orient_matrix_UB_23 0.0448244000
_diffrn_orient_matrix_UB_31 -0.0520606000
_diffrn_orient_matrix_UB_32 -0.0222051000
_diffrn_orient_matrix_UB_33 -0.0250907000
_diffrn_radiation_monochromator mirror
_diffrn_radiation_probe x-ray
_diffrn_radiation_type 'Mo K\a'
_diffrn_radiation_wavelength 0.71073
_diffrn_reflns_av_R_equivalents 0.0712
_diffrn_reflns_av_unetI/netI 0.0682
_diffrn_reflns_Laue_measured_fraction_full 1.000
_diffrn_reflns_Laue_measured_fraction_max 0.945
_diffrn_reflns_limit_h_max 15
_diffrn_reflns_limit_h_min -16
_diffrn_reflns_limit_k_max 15
_diffrn_reflns_limit_k_min -14
_diffrn_reflns_limit_l_max 14
_diffrn_reflns_limit_l_min -15
_diffrn_reflns_number 13660
_diffrn_reflns_point_group_measured_fraction_full 1.000
_diffrn_reflns_point_group_measured_fraction_max 0.945
_diffrn_reflns_theta_full 25.242
_diffrn_reflns_theta_max 27.106
_diffrn_reflns_theta_min 2.364
_diffrn_source 'micro-focus sealed X-ray tube'
_diffrn_source_type 'Rigaku (Mo) X-ray Source'
_exptl_absorpt_coefficient_mu 9.773
_exptl_absorpt_correction_T_max 1.00000
_exptl_absorpt_correction_T_min 0.27600
_exptl_absorpt_correction_type multi-scan
_exptl_absorpt_process_details
;
CrysAlisPro 1.171.41.93a (Rigaku Oxford Diffraction, 2020)
Empirical absorption correction using spherical harmonics,
implemented in SCALE3 ABSPACK scaling algorithm.
;
_exptl_crystal_density_diffrn 2.868
_exptl_crystal_description crystalline
_exptl_crystal_F_000 1353
_exptl_crystal_size_max 0.16
_exptl_crystal_size_mid 0.13
_exptl_crystal_size_min 0.12
_refine_diff_density_max 2.015
_refine_diff_density_min -2.751
_refine_diff_density_rms 0.450
_refine_ls_extinction_method none
_refine_ls_goodness_of_fit_ref 1.075
_refine_ls_hydrogen_treatment constr
_refine_ls_matrix_type full
_refine_ls_number_parameters 122
_refine_ls_number_reflns 3693
_refine_ls_number_restraints 0
_refine_ls_restrained_S_all 1.075
_refine_ls_R_factor_all 0.0656
_refine_ls_R_factor_gt 0.0551
_refine_ls_shift/su_max 0.000
_refine_ls_shift/su_mean 0.000
_refine_ls_structure_factor_coef Fsqd
_refine_ls_weighting_details 'w=1/[\s^2^(Fo^2^)+(0.0796P)^2^+4.2703P] where P=(Fo^2^+2Fc^2^)/3'
_refine_ls_weighting_scheme calc
_refine_ls_wR_factor_gt 0.1451
_refine_ls_wR_factor_ref 0.1505
_reflns_Friedel_coverage 0.000
_reflns_number_gt 3048
_reflns_number_total 3693
_reflns_threshold_expression 'I > 2\s(I)'
_cod_data_source_file d4dt01692k2.cif
_cod_data_source_block ab414_lt_290523
_cod_depositor_comments 'Adding full bibliography for 7716690--7716700.cif.'
_cod_database_code 7716694
_shelx_shelxl_version_number 2018/3
_chemical_oxdiff_formula 'C H N Sb Bi I'
_shelx_space_group_comment
;
The symmetry employed for this shelxl refinement is uniquely defined
by the following loop, which should always be used as a source of
symmetry information in preference to the above space-group names.
They are only intended as comments.
;
_reflns_odcompleteness_completeness 99.42
_reflns_odcompleteness_iscentric 1
_reflns_odcompleteness_theta 26.32
_olex2_refinement_description
;
1. Fixed Uiso
 At 1.2 times of:
  All C(H,H) groups, All N(H,H,H) groups
 At 1.5 times of:
  All C(H,H,H) groups
2. Shared sites
{Bi1, Sb1}
3. Uiso/Uaniso restraints and constraints
Uanis(Bi1) = Uanis(Sb1)
4. Others
 Sof(Sb1)=0.5*(1-FVAR(2))
 Sof(Bi1)=0.5*FVAR(2)
5.a Secondary CH2 refined with riding coordinates:
 C1(H1D,H1E), C2(H2A,H2B), C4(H4A,H4B), C5(H5A,H5B)
5.b Me refined with riding coordinates:
 N1(H1A,H1B,H1C), N2(H2C,H2D,H2E), C3(H3A,H3B,H3C), C6(H6A,H6B,H6C)
;
_olex2_submission_special_instructions 'No special instructions were received'
_oxdiff_exptl_absorpt_empirical_details
;
Empirical correction (ABSPACK) includes:
- Absorption correction using spherical harmonics
- Frame scaling
;
_oxdiff_exptl_absorpt_empirical_full_max 3.081
_oxdiff_exptl_absorpt_empirical_full_min 0.472

loop_
_space_group_symop_operation_xyz
'x, y, z'
'-x, y+1/2, -z+1/2'
'-x, -y, -z'
'x, -y-1/2, z-1/2'

loop_
_atom_site_label
_atom_site_type_symbol
_atom_site_fract_x
_atom_site_fract_y
_atom_site_fract_z
_atom_site_U_iso_or_equiv
_atom_site_adp_type
_atom_site_occupancy
_atom_site_site_symmetry_order
_atom_site_calc_flag
_atom_site_refinement_flags_posn
_atom_site_refinement_flags_adp
_atom_site_refinement_flags_occupancy
_atom_site_disorder_assembly
_atom_site_disorder_group
Bi1 Bi 0.500000 0.500000 0.500000 0.0130(3) Uani 0.268(8) 2 d S . P A 10
I1 I 0.49500(5) 0.24930(6) 0.50747(5) 0.0162(2) Uani 1 1 d . . . . .
I3 I 0.54729(6) 0.49162(5) 0.26098(6) 0.0154(2) Uani 1 1 d . . . . .
I2 I 0.25902(6) 0.50314(5) 0.39077(6) 0.0163(2) Uani 1 1 d . . . . .
I5 I 0.000000 0.000000 0.500000 0.0184(3) Uani 1 2 d S . P B 9
I4 I 0.22701(5) 0.03363(6) 0.48170(6) 0.0214(2) Uani 1 1 d . . . . .
N1 N 0.3140(6) 0.2335(7) 0.7135(7) 0.0210(19) Uani 1 1 d . . . . .
H1A H 0.342241 0.181119 0.763805 0.025 Uiso 1 1 calc R U . . .
H1B H 0.318863 0.212851 0.643172 0.025 Uiso 1 1 calc R U . . .
H1C H 0.350542 0.296178 0.732113 0.025 Uiso 1 1 calc R U . . .
N2 N 0.3308(7) 0.7031(8) 0.1913(7) 0.024(2) Uani 1 1 d . . . . .
H2C H 0.358698 0.674509 0.135295 0.029 Uiso 1 1 calc R U . . .
H2D H 0.376321 0.753630 0.229336 0.029 Uiso 1 1 calc R U . . .
H2E H 0.321420 0.649724 0.239559 0.029 Uiso 1 1 calc R U . . .
C1 C 0.1961(8) 0.2508(8) 0.7162(8) 0.019(2) Uani 1 1 d . . . . .
H1D H 0.190680 0.272119 0.793160 0.022 Uiso 1 1 calc R U . . .
H1E H 0.156458 0.182103 0.697080 0.022 Uiso 1 1 calc R U . . .
C2 C 0.1456(7) 0.3392(9) 0.6318(8) 0.020(2) Uani 1 1 d . . . . .
H2A H 0.152421 0.319256 0.554844 0.024 Uiso 1 1 calc R U . . .
H2B H 0.182875 0.408833 0.652268 0.024 Uiso 1 1 calc R U . . .
C4 C 0.2236(8) 0.7557(8) 0.1406(8) 0.018(2) Uani 1 1 d . . . . .
H4A H 0.174487 0.700786 0.098142 0.021 Uiso 1 1 calc R U . . .
H4B H 0.233782 0.813007 0.087101 0.021 Uiso 1 1 calc R U . . .
C5 C 0.1736(8) 0.8052(9) 0.2329(9) 0.022(2) Uani 1 1 d . . . . .
H5A H 0.221680 0.861815 0.273549 0.027 Uiso 1 1 calc R U . . .
H5B H 0.165942 0.748322 0.287861 0.027 Uiso 1 1 calc R U . . .
C3 C 0.0247(8) 0.3508(9) 0.6346(9) 0.024(2) Uani 1 1 d . . . . .
H3A H -0.008165 0.406941 0.581176 0.037 Uiso 1 1 calc R U . . .
H3B H -0.011804 0.281775 0.613718 0.037 Uiso 1 1 calc R U . . .
H3C H 0.018553 0.371069 0.710835 0.037 Uiso 1 1 calc R U . . .
C6 C 0.0623(9) 0.8555(10) 0.1822(10) 0.033(3) Uani 1 1 d . . . . .
H6A H 0.032656 0.886252 0.242902 0.049 Uiso 1 1 calc R U . . .
H6B H 0.069918 0.912661 0.128685 0.049 Uiso 1 1 calc R U . . .
H6C H 0.014236 0.799282 0.142983 0.049 Uiso 1 1 calc R U . . .
Sb1 Sb 0.500000 0.500000 0.500000 0.0130(3) Uani 0.732(8) 2 d S . P A 11

loop_
_atom_site_aniso_label
_atom_site_aniso_U_11
_atom_site_aniso_U_22
_atom_site_aniso_U_33
_atom_site_aniso_U_23
_atom_site_aniso_U_13
_atom_site_aniso_U_12
Bi1 0.0140(5) 0.0133(5) 0.0114(5) -0.0004(3) 0.0022(3) -0.0001(3)
I1 0.0207(4) 0.0133(4) 0.0153(4) 0.0003(2) 0.0055(3) 0.0002(2)
I3 0.0184(4) 0.0159(4) 0.0126(4) -0.0006(2) 0.0045(3) 0.0009(2)
I2 0.0142(4) 0.0181(4) 0.0162(4) -0.0002(2) 0.0029(3) -0.0001(2)
I5 0.0218(6) 0.0156(5) 0.0169(5) -0.0009(3) 0.0023(4) -0.0003(3)
I4 0.0222(4) 0.0223(4) 0.0195(4) -0.0014(3) 0.0040(3) -0.0024(3)
N1 0.020(5) 0.016(5) 0.024(5) 0.001(4) 0.000(4) 0.001(4)
N2 0.025(5) 0.030(5) 0.019(4) -0.002(4) 0.010(4) -0.007(4)
C1 0.020(5) 0.016(5) 0.021(5) -0.001(4) 0.005(4) 0.006(4)
C2 0.010(5) 0.027(6) 0.022(5) 0.005(5) 0.005(4) 0.000(4)
C4 0.022(5) 0.019(5) 0.013(5) 0.005(4) 0.005(4) 0.005(4)
C5 0.021(5) 0.022(6) 0.022(5) 0.000(5) 0.001(4) -0.005(5)
C3 0.025(6) 0.023(6) 0.025(6) 0.005(5) 0.003(5) 0.005(5)
C6 0.029(6) 0.031(7) 0.042(7) 0.005(6) 0.014(6) 0.013(5)
Sb1 0.0140(5) 0.0133(5) 0.0114(5) -0.0004(3) 0.0022(3) -0.0001(3)

loop_
_atom_type_symbol
_atom_type_description
_atom_type_scat_dispersion_real
_atom_type_scat_dispersion_imag
_atom_type_scat_source
C C 0.0033 0.0016 'International Tables Vol C Tables 4.2.6.8 and 6.1.1.4'
H H 0.0000 0.0000 'International Tables Vol C Tables 4.2.6.8 and 6.1.1.4'
Bi Bi -4.1077 10.2566 'International Tables Vol C Tables 4.2.6.8 and 6.1.1.4'
I I -0.4742 1.8119 'International Tables Vol C Tables 4.2.6.8 and 6.1.1.4'
N N 0.0061 0.0033 'International Tables Vol C Tables 4.2.6.8 and 6.1.1.4'
Sb Sb -0.5866 1.5461 'International Tables Vol C Tables 4.2.6.8 and 6.1.1.4'

loop_
_geom_angle_atom_site_label_1
_geom_angle_atom_site_label_2
_geom_angle_atom_site_label_3
_geom_angle
_geom_angle_site_symmetry_1
_geom_angle_site_symmetry_3
_geom_angle_publ_flag
I1 Bi1 I1 180.0 . 3_666 ?
I3 Bi1 I1 90.213(15) . . ?
I3 Bi1 I1 89.787(15) . 3_666 ?
I3 Bi1 I1 90.213(15) 3_666 3_666 ?
I3 Bi1 I1 89.786(15) 3_666 . ?
I3 Bi1 I3 180.0 . 3_666 ?
I2 Bi1 I1 89.993(15) 3_666 3_666 ?
I2 Bi1 I1 89.992(15) . . ?
I2 Bi1 I1 90.008(15) . 3_666 ?
I2 Bi1 I1 90.008(15) 3_666 . ?
I2 Bi1 I3 89.042(19) 3_666 3_666 ?
I2 Bi1 I3 90.958(19) 3_666 . ?
I2 Bi1 I3 90.958(19) . 3_666 ?
I2 Bi1 I3 89.042(19) . . ?
I2 Bi1 I2 180.0 . 3_666 ?
I4 I5 I4 180.0 . 3_556 ?
H1A N1 H1B 109.5 . . ?
H1A N1 H1C 109.5 . . ?
H1B N1 H1C 109.5 . . ?
C1 N1 H1A 109.5 . . ?
C1 N1 H1B 109.5 . . ?
C1 N1 H1C 109.5 . . ?
H2C N2 H2D 109.5 . . ?
H2C N2 H2E 109.5 . . ?
H2D N2 H2E 109.5 . . ?
C4 N2 H2C 109.5 . . ?
C4 N2 H2D 109.5 . . ?
C4 N2 H2E 109.5 . . ?
N1 C1 H1D 109.5 . . ?
N1 C1 H1E 109.5 . . ?
N1 C1 C2 110.9(8) . . ?
H1D C1 H1E 108.1 . . ?
C2 C1 H1D 109.5 . . ?
C2 C1 H1E 109.5 . . ?
C1 C2 H2A 109.9 . . ?
C1 C2 H2B 109.9 . . ?
C1 C2 C3 108.9(8) . . ?
H2A C2 H2B 108.3 . . ?
C3 C2 H2A 109.9 . . ?
C3 C2 H2B 109.9 . . ?
N2 C4 H4A 109.4 . . ?
N2 C4 H4B 109.4 . . ?
N2 C4 C5 111.1(8) . . ?
H4A C4 H4B 108.0 . . ?
C5 C4 H4A 109.4 . . ?
C5 C4 H4B 109.4 . . ?
C4 C5 H5A 109.3 . . ?
C4 C5 H5B 109.3 . . ?
C4 C5 C6 111.5(8) . . ?
H5A C5 H5B 108.0 . . ?
C6 C5 H5A 109.3 . . ?
C6 C5 H5B 109.3 . . ?
C2 C3 H3A 109.5 . . ?
C2 C3 H3B 109.5 . . ?
C2 C3 H3C 109.5 . . ?
H3A C3 H3B 109.5 . . ?
H3A C3 H3C 109.5 . . ?
H3B C3 H3C 109.5 . . ?
C5 C6 H6A 109.5 . . ?
C5 C6 H6B 109.5 . . ?
C5 C6 H6C 109.5 . . ?
H6A C6 H6B 109.5 . . ?
H6A C6 H6C 109.5 . . ?
H6B C6 H6C 109.5 . . ?
I1 Sb1 I1 180.0 . 3_666 ?
I3 Sb1 I1 90.213(15) 3_666 3_666 ?
I3 Sb1 I1 89.786(15) 3_666 . ?
I3 Sb1 I1 89.787(15) . 3_666 ?
I3 Sb1 I1 90.213(15) . . ?
I3 Sb1 I3 180.0 . 3_666 ?
I2 Sb1 I1 89.993(15) 3_666 3_666 ?
I2 Sb1 I1 89.992(15) . . ?
I2 Sb1 I1 90.008(15) . 3_666 ?
I2 Sb1 I1 90.008(15) 3_666 . ?
I2 Sb1 I3 90.958(19) . 3_666 ?
I2 Sb1 I3 89.042(19) . . ?
I2 Sb1 I3 90.958(19) 3_666 . ?
I2 Sb1 I3 89.042(19) 3_666 3_666 ?
I2 Sb1 I2 180.0 . 3_666 ?

loop_
_geom_bond_atom_site_label_1
_geom_bond_atom_site_label_2
_geom_bond_distance
_geom_bond_site_symmetry_2
_geom_bond_publ_flag
Bi1 I1 3.0382(7) 3_666 ?
Bi1 I1 3.0382(7) . ?
Bi1 I3 3.0378(7) . ?
Bi1 I3 3.0378(7) 3_666 ?
Bi1 I2 3.0216(7) 3_666 ?
Bi1 I2 3.0216(7) . ?
I1 Sb1 3.0382(7) . ?
I3 Sb1 3.0378(7) . ?
I2 Sb1 3.0216(7) . ?
I5 I4 2.9400(7) . ?
I5 I4 2.9401(7) 3_556 ?
N1 H1A 0.8900 . ?
N1 H1B 0.8900 . ?
N1 H1C 0.8900 . ?
N1 C1 1.505(11) . ?
N2 H2C 0.8900 . ?
N2 H2D 0.8900 . ?
N2 H2E 0.8900 . ?
N2 C4 1.492(12) . ?
C1 H1D 0.9700 . ?
C1 H1E 0.9700 . ?
C1 C2 1.509(13) . ?
C2 H2A 0.9700 . ?
C2 H2B 0.9700 . ?
C2 C3 1.534(12) . ?
C4 H4A 0.9700 . ?
C4 H4B 0.9700 . ?
C4 C5 1.507(13) . ?
C5 H5A 0.9700 . ?
C5 H5B 0.9700 . ?
C5 C6 1.523(14) . ?
C3 H3A 0.9600 . ?
C3 H3B 0.9600 . ?
C3 H3C 0.9600 . ?
C6 H6A 0.9600 . ?
C6 H6B 0.9600 . ?
C6 H6C 0.9600 . ?

loop_
_geom_torsion_atom_site_label_1
_geom_torsion_atom_site_label_2
_geom_torsion_atom_site_label_3
_geom_torsion_atom_site_label_4
_geom_torsion
_geom_torsion_site_symmetry_1
_geom_torsion_site_symmetry_2
_geom_torsion_site_symmetry_3
_geom_torsion_site_symmetry_4
_geom_torsion_publ_flag
N1 C1 C2 C3 178.0(8) . . . . ?
N2 C4 C5 C6 -178.0(8) . . . . ?
